data_2203162
loop_
_publ_author_name
'Savarimuthu Francis'
'Packianathan Thomas Muthiah'
'Rychlewska, Urszula'
'War\.zajtis, Beata'

_publ_section_title
;The dimer
 bis(\m-8-hydroxy-7-iodoquinoline-5-sulfonato-\k^3^<i>N,O</i>:<i>O</i>')bis[triaquamagnesium(II)]
 tetrahydrate
;
_journal_issue 2
_journal_name_full 'Acta Crystallographica Section E'
_journal_page_first m137
_journal_page_last m139
_journal_paper_doi 10.1107/S1600536803029453
_journal_volume 60
_journal_year 2004
_chemical_formula_iupac '[Mg2 (C9 H4 I N O4 S)2 (H2 O)6], 4H2 O'
_chemical_formula_moiety 'C18 H20 I2 Mg2 N2 O14 S2, 4H2 O'
_chemical_formula_structural '(Mg 2+)2, (C9 H4 N O4 I S 2-)2, 10(H2 O)'
_chemical_formula_sum 'C18 H28 I2 Mg2 N2 O18 S2'
_chemical_formula_weight 926.98
_chemical_name_common 'Magnesium ferron pentahydrate'
_chemical_name_systematic
;
bis(\m-8-hydroxy-7-iodoquinoline-5-sulfonato-
\k^3^N,O:O')bis[triaquamagnesium(II)] tetrahydrate
;
_space_group_IT_number 15
_symmetry_cell_setting monoclinic
_symmetry_space_group_name_Hall '-C 2yc'
_symmetry_space_group_name_H-M 'C 1 2/c 1'
_atom_sites_solution_hydrogens geom
_atom_sites_solution_primary direct
_atom_sites_solution_secondary difmap
_cell_angle_alpha 90
_cell_angle_beta 102.26(3)
_cell_angle_gamma 90
_cell_formula_units_Z 4
_cell_length_a 22.584(5)
_cell_length_b 10.026(2)
_cell_length_c 13.401(3)
_cell_measurement_reflns_used 13536
_cell_measurement_temperature 293(2)
_cell_measurement_theta_max 26.06
_cell_measurement_theta_min 4.22
_cell_volume 2965.1(12)
_computing_cell_refinement 'KM-4 CCD Software'
_computing_data_collection 'KM-4 CCD Software (Kuma, 1999)'
_computing_data_reduction 'KM-4 CCD Software'
_computing_molecular_graphics 'PLATON97 (Spek, 1997)'
_computing_publication_material SHELXL97
_computing_structure_refinement 'SHELXL97 (Sheldrick, 1997)'
_computing_structure_solution 'SHELXS97 (Sheldrick, 1997)'
_diffrn_ambient_temperature 293(2)
_diffrn_measured_fraction_theta_full 0.995
_diffrn_measured_fraction_theta_max 0.995
_diffrn_measurement_device_type
;
Kuma KM-4 CCD \k-geometry
;
_diffrn_measurement_method w
_diffrn_radiation_monochromator graphite
_diffrn_radiation_source 'fine-focus sealed tube'
_diffrn_radiation_type MoK\a
_diffrn_radiation_wavelength 0.71073
_diffrn_reflns_av_R_equivalents 0.0340
_diffrn_reflns_av_sigmaI/netI 0.0208
_diffrn_reflns_limit_h_max 27
_diffrn_reflns_limit_h_min -27
_diffrn_reflns_limit_k_max 12
_diffrn_reflns_limit_k_min -10
_diffrn_reflns_limit_l_max 16
_diffrn_reflns_limit_l_min -15
_diffrn_reflns_number 16426
_diffrn_reflns_reduction_process
;
 ?
;
_diffrn_reflns_theta_full 26.06
_diffrn_reflns_theta_max 26.06
_diffrn_reflns_theta_min 4.22
_diffrn_standards_decay_% 0
_diffrn_standards_number 0
_exptl_absorpt_coefficient_mu 2.388
_exptl_absorpt_correction_T_max 0.788
_exptl_absorpt_correction_T_min 0.566
_exptl_absorpt_correction_type multi-scan
_exptl_absorpt_process_details '(XEMP; Siemens, 1990)'
_exptl_crystal_colour Yellow
_exptl_crystal_density_diffrn 2.077
_exptl_crystal_density_method 'Not Measured'
_exptl_crystal_description Plate
_exptl_crystal_F_000 1824
_exptl_crystal_size_max 0.40
_exptl_crystal_size_mid 0.30
_exptl_crystal_size_min 0.10
_refine_diff_density_max 0.554
_refine_diff_density_min -0.719
_refine_ls_extinction_method none
_refine_ls_goodness_of_fit_ref 1.053
_refine_ls_hydrogen_treatment mixed
_refine_ls_matrix_type full
_refine_ls_number_parameters 199
_refine_ls_number_reflns 2924
_refine_ls_number_restraints 0
_refine_ls_restrained_S_all 1.053
_refine_ls_R_factor_all 0.0281
_refine_ls_R_factor_gt 0.0237
_refine_ls_shift/su_max 0.001
_refine_ls_shift/su_mean 0.000
_refine_ls_structure_factor_coef Fsqd
_refine_ls_weighting_details 'calc w = 1/[\s^2^(Fo^2^)+(0.0313P)^2^+3.8372P] where P = (Fo^2^+2Fc^2^)/3'
_refine_ls_weighting_scheme calc
_refine_ls_wR_factor_gt 0.0554
_refine_ls_wR_factor_ref 0.0572
_reflns_number_gt 2605
_reflns_number_total 2924
_reflns_threshold_expression I>2\s(I)
_cod_data_source_file ci6319.cif
_cod_data_source_block I
_cod_depositor_comments
;
The following automatic conversions were performed:
'_symmetry_cell_setting' value 'Monoclinic' changed to 'monoclinic'
according to '/home/saulius/struct/CIF-dictionaries/cif_core.dic'
dictionary named 'cif_core.dic' version 2.4.1 from 2010-06-29.

Automatic conversion script
Id: cif_fix_enum 1527 2010-12-29 10:47:43Z saulius 

The following automatic conversions were performed:

'_symmetry_cell_setting' value 'Monoclinic' changed to 'monoclinic'
according to /home/saulius/struct/CIF-dictionaries/cif_core.dic
dictionary named 'cif_core.dic' version 2.4.1 from 2010-06-29.

Automatic conversion script
Id: cif_fix_values 1715 2011-07-08 13:25:40Z adriana 
;
_cod_original_sg_symbol_H-M 'C 2/c'
_cod_database_code 2203162
_cod_database_fobs_code 2203162

loop_
_symmetry_equiv_pos_as_xyz
x,y,z
-x,y,1/2-z
-x,-y,-z
x,-y,1/2+z
1/2+x,1/2+y,z
1/2-x,1/2+y,1/2-z
1/2-x,1/2-y,-z
1/2+x,1/2-y,1/2+z

loop_
_atom_site_aniso_label
_atom_site_aniso_U_11
_atom_site_aniso_U_22
_atom_site_aniso_U_33
_atom_site_aniso_U_12
_atom_site_aniso_U_13
_atom_site_aniso_U_23
I1 0.03340(10) 0.01540(10) 0.04400(10) 0.00360(10) 0.01250(10) 0.00390(10)
S1 0.0236(3) 0.0213(3) 0.0212(3) -0.0007(2) 0.0055(2) -0.0015(2)
Mg1 0.0243(4) 0.0195(4) 0.0252(4) -0.0010(3) 0.0054(3) 0.0012(3)
O1 0.0328(10) 0.0244(9) 0.0411(11) -0.0037(8) 0.0140(9) -0.0013(8)
O1W 0.0735(16) 0.0341(11) 0.0387(12) -0.0242(11) -0.0098(11) 0.0110(9)
O2 0.0335(10) 0.0360(10) 0.0210(9) 0.0007(8) -0.0002(8) -0.0010(8)
O2W 0.0619(15) 0.0355(11) 0.0334(11) 0.0041(10) 0.0213(10) 0.0047(9)
O3 0.0298(10) 0.0268(9) 0.0257(9) 0.0042(7) 0.0092(8) -0.0015(7)
O3W 0.0301(11) 0.0529(13) 0.0289(10) 0.0115(9) 0.0084(8) 0.0027(9)
O4 0.0234(9) 0.0169(8) 0.0336(10) 0.0012(7) 0.0054(7) 0.0006(7)
N1 0.0290(11) 0.0155(9) 0.0211(10) -0.0005(8) 0.0044(9) -0.0008(8)
C2 0.0389(15) 0.0135(11) 0.0234(12) -0.0021(10) 0.0066(11) -0.0007(9)
C3 0.0389(15) 0.0157(12) 0.0229(13) 0.0062(10) 0.0045(11) 0.0012(9)
C4 0.0296(13) 0.0213(12) 0.0225(13) 0.0046(10) 0.0041(10) -0.0017(10)
C5 0.0233(12) 0.0211(12) 0.0188(11) 0.0009(9) 0.0060(10) -0.0006(9)
C6 0.0291(13) 0.0171(11) 0.0194(12) -0.0004(10) 0.0072(10) 0.0009(9)
C7 0.0286(13) 0.0142(11) 0.0192(12) 0.0033(9) 0.0073(10) 0.0010(9)
C8 0.0275(13) 0.0172(11) 0.0162(11) 0.0020(9) 0.0044(9) -0.0020(9)
C9 0.0268(13) 0.0149(11) 0.0141(11) -0.0007(9) 0.0036(9) -0.0018(8)
C10 0.0260(13) 0.0177(12) 0.0134(11) 0.0026(9) 0.0035(9) -0.0007(8)
O4W 0.0393(12) 0.0383(11) 0.0404(12) -0.0018(9) 0.0046(9) -0.0048(9)
O5W 0.0360(11) 0.0403(12) 0.0410(12) -0.0050(9) 0.0038(9) -0.0001(9)

loop_
_atom_site_label
_atom_site_fract_x
_atom_site_fract_y
_atom_site_fract_z
_atom_site_U_iso_or_equiv
_atom_site_thermal_displace_type
_atom_site_refinement_flags
_atom_site_occupancy
_atom_site_type_symbol
I1 0.322760(10) 0.292690(10) 0.435400(10) 0.03030(10) Uani . 1.000 I
S1 0.10543(3) 0.60285(6) 0.35627(4) 0.0219(2) Uani . 1.000 S
Mg1 0.41332(4) 0.77426(8) 0.41491(6) 0.0230(2) Uani . 1.000 Mg
O1 0.08723(9) 0.46729(18) 0.37492(15) 0.0319(6) Uani . 1.000 O
O1W 0.43864(11) 0.9733(2) 0.41365(17) 0.0520(8) Uani . 1.000 O
O2 0.08170(8) 0.64746(19) 0.25148(13) 0.0311(6) Uani . 1.000 O
O2W 0.42224(11) 0.7530(2) 0.26372(16) 0.0419(7) Uani . 1.000 O
O3 0.09014(9) 0.69862(16) 0.42921(14) 0.0269(5) Uani . 1.000 O
O3W 0.49915(9) 0.7103(2) 0.46848(15) 0.0370(7) Uani . 1.000 O
O4 0.37398(8) 0.58778(16) 0.41543(13) 0.0247(5) Uani . 1.000 O
N1 0.31738(10) 0.82211(19) 0.37241(15) 0.0220(6) Uani . 1.000 N
C2 0.29077(12) 0.9397(2) 0.35455(19) 0.0253(7) Uani . 1.000 C
C3 0.22824(12) 0.9581(2) 0.34264(18) 0.0261(8) Uani . 1.000 C
C4 0.19218(12) 0.8507(2) 0.34834(18) 0.0247(7) Uani . 1.000 C
C5 0.18540(11) 0.6015(2) 0.37341(18) 0.0208(7) Uani . 1.000 C
C6 0.21581(11) 0.4819(2) 0.39133(18) 0.0216(7) Uani . 1.000 C
C7 0.27909(11) 0.4766(2) 0.40510(17) 0.0203(7) Uani . 1.000 C
C8 0.31477(11) 0.5884(2) 0.40068(18) 0.0203(7) Uani . 1.000 C
C9 0.28198(11) 0.7133(2) 0.37872(17) 0.0187(7) Uani . 1.000 C
C10 0.21839(11) 0.7216(2) 0.36643(17) 0.0191(7) Uani . 1.000 C
O4W 0.43239(10) 0.4639(2) 0.62389(16) 0.0399(7) Uani . 1.000 O
O5W 0.54393(9) 0.6026(2) 0.65834(16) 0.0397(7) Uani . 1.000 O
H1W 0.44860 1.01300 0.46860 0.0620 Uiso R 1.000 H
H2 0.31480 1.01380 0.34970 0.0300 Uiso R 1.000 H
H2W 0.44260 1.01770 0.36420 0.0620 Uiso R 1.000 H
H3 0.21150 1.04290 0.33090 0.0310 Uiso R 1.000 H
H3W 0.43060 0.82370 0.23450 0.0500 Uiso R 1.000 H
H4 0.14930 0.86200 0.34070 0.0300 Uiso R 1.000 H
H4W 0.41730 0.68500 0.22500 0.0500 Uiso R 1.000 H
H5W 0.51330 0.69140 0.53080 0.0440 Uiso R 1.000 H
H6 0.19350 0.40130 0.39500 0.0260 Uiso R 1.000 H
H6W 0.51730 0.66760 0.42900 0.0440 Uiso R 1.000 H
H7W 0.46110 0.51650 0.64950 0.0480 Uiso R 1.000 H
H8W 0.41160 0.49540 0.56850 0.0480 Uiso R 1.000 H
H9W 0.55530 0.66820 0.69800 0.0480 Uiso R 1.000 H
H10W 0.57590 0.55900 0.65640 0.0480 Uiso R 1.000 H

loop_
_atom_type_symbol
_atom_type_description
_atom_type_scat_dispersion_real
_atom_type_scat_dispersion_imag
_atom_type_scat_source
S S 0.1246 0.1234 'International Tables Vol C Tables 4.2.6.8 and 6.1.1.4'
O O 0.0106 0.0060 'International Tables Vol C Tables 4.2.6.8 and 6.1.1.4'
N N 0.0061 0.0033 'International Tables Vol C Tables 4.2.6.8 and 6.1.1.4'
Mg Mg 0.0486 0.0363 'International Tables Vol C Tables 4.2.6.8 and 6.1.1.4'
I I -0.4742 1.8119 'International Tables Vol C Tables 4.2.6.8 and 6.1.1.4'
H H 0.0000 0.0000 'International Tables Vol C Tables 4.2.6.8 and 6.1.1.4'
C C 0.0033 0.0016 'International Tables Vol C Tables 4.2.6.8 and 6.1.1.4'

loop_
_geom_angle_atom_site_label_1
_geom_angle_atom_site_label_2
_geom_angle_atom_site_label_3
_geom_angle_site_symmetry_1
_geom_angle_site_symmetry_3
_geom_angle
_geom_angle_publ_flag
O1 S1 O2 . . 113.00(12) no
O1 S1 O3 . . 112.49(12) no
O1 S1 C5 . . 106.72(11) no
O2 S1 O3 . . 110.51(11) no
O2 S1 C5 . . 106.40(11) no
O3 S1 C5 . . 107.29(12) no
O1W Mg1 O2W . . 90.39(9) yes
O1W Mg1 O3W . . 93.60(10) yes
O1W Mg1 O4 . . 170.63(10) yes
O1W Mg1 N1 . . 92.67(10) yes
O1W Mg1 O3 . 7_566 87.29(9) yes
O2W Mg1 O3W . . 91.68(10) yes
O2W Mg1 O4 . . 92.35(9) yes
O2W Mg1 N1 . . 93.69(10) yes
O2W Mg1 O3 . 7_566 176.34(10) yes
O3W Mg1 O4 . . 95.28(9) yes
O3W Mg1 N1 . . 171.71(9) yes
O3 Mg1 O3W 7_566 . 85.65(9) yes
O4 Mg1 N1 . . 78.21(8) yes
O3 Mg1 O4 7_566 . 90.39(8) yes
O3 Mg1 N1 7_566 . 89.23(9) yes
S1 O3 Mg1 . 7_566 143.54(11) no
Mg1 O4 C8 . . 114.85(14) no
Mg1 O1W H1W . . 118.66 no
Mg1 O1W H2W . . 127.34 no
H1W O1W H2W . . 113.83 no
H3W O2W H4W . . 113.64 no
Mg1 O2W H4W . . 130.31 no
Mg1 O2W H3W . . 115.99 no
H5W O3W H6W . . 111.64 no
Mg1 O3W H6W . . 119.40 no
Mg1 O3W H5W . . 123.46 no
H7W O4W H8W . . 110.77 no
H9W O5W H10W . . 105.75 no
Mg1 N1 C9 . . 111.81(16) no
Mg1 N1 C2 . . 129.33(18) no
C2 N1 C9 . . 118.3(2) no
N1 C2 C3 . . 123.2(2) no
C2 C3 C4 . . 119.4(2) no
C3 C4 C10 . . 119.8(2) no
S1 C5 C10 . . 121.08(17) no
C6 C5 C10 . . 119.8(2) no
S1 C5 C6 . . 119.08(18) no
C5 C6 C7 . . 120.8(2) no
C6 C7 C8 . . 123.2(2) no
I1 C7 C6 . . 118.99(15) no
I1 C7 C8 . . 117.79(18) no
O4 C8 C7 . . 124.9(2) no
C7 C8 C9 . . 115.4(2) no
O4 C8 C9 . . 119.7(2) no
N1 C9 C10 . . 122.7(2) no
N1 C9 C8 . . 114.9(2) no
C8 C9 C10 . . 122.4(2) no
C5 C10 C9 . . 118.3(2) no
C4 C10 C9 . . 116.7(2) no
C4 C10 C5 . . 125.0(2) no
N1 C2 H2 . . 118.38 no
C3 C2 H2 . . 118.44 no
C4 C3 H3 . . 120.38 no
C2 C3 H3 . . 120.26 no
C3 C4 H4 . . 120.20 no
C10 C4 H4 . . 120.01 no
C7 C6 H6 . . 119.54 no
C5 C6 H6 . . 119.64 no

loop_
_geom_bond_atom_site_label_1
_geom_bond_atom_site_label_2
_geom_bond_site_symmetry_2
_geom_bond_distance
_geom_bond_publ_flag
I1 C7 . 2.090(2) no
S1 O1 . 1.457(2) no
S1 O2 . 1.4628(18) no
S1 O3 . 1.4629(19) no
S1 C5 . 1.772(3) no
Mg1 O1W . 2.077(2) yes
Mg1 O2W . 2.089(2) yes
Mg1 O3W . 2.023(2) yes
Mg1 O4 . 2.0707(19) yes
Mg1 N1 . 2.174(2) yes
Mg1 O3 7_566 2.124(2) yes
O4 C8 . 1.310(3) no
O1W H1W . 0.8252 no
O1W H2W . 0.8188 no
O2W H4W . 0.8497 no
O2W H3W . 0.8502 no
O3W H6W . 0.8505 no
O3W H5W . 0.8498 no
O4W H8W . 0.8504 no
O4W H7W . 0.8496 no
O5W H10W . 0.8491 no
O5W H9W . 0.8503 no
N1 C9 . 1.366(3) no
N1 C2 . 1.322(3) no
C2 C3 . 1.399(4) no
C3 C4 . 1.362(3) no
C4 C10 . 1.423(3) no
C5 C6 . 1.377(3) no
C5 C10 . 1.429(3) no
C6 C7 . 1.403(4) no
C7 C8 . 1.389(3) no
C8 C9 . 1.453(3) no
C9 C10 . 1.413(4) no
C2 H2 . 0.9304 no
C3 H3 . 0.9302 no
C4 H4 . 0.9587 no
C6 H6 . 0.9591 no

loop_
_geom_contact_atom_site_label_1
_geom_contact_atom_site_label_2
_geom_contact_distance
_geom_contact_site_symmetry_2
_geom_contact_publ_flag
I1 O4 3.2085(18) . no
I1 O4W 3.578(2) . no
I1 C2 3.727(2) 1_545 no
I1 C6 3.820(2) 7_556 no
I1 C4 3.790(3) 6_545 no
I1 O5W 3.654(2) 3_666 no
I1 I1 4.1166(10) 7_556 no
I1 H2 3.0137 1_545 no
I1 H8W 3.1334 . no
I1 H10W 3.1872 3_666 no
I1 H6 3.0721 7_556 no
S1 H4 2.8042 . no
S1 H2W 3.0452 6_545 no
S1 H3W 3.0910 6_545 no
S1 H1W 3.0923 7_566 no
S1 H9W 3.1670 8_464 no
O1 O1W 3.070(3) 7_566 no
O1 O2W 2.819(3) 6_545 no
O1W O2W 2.956(3) . no
O1W O3 2.900(3) 7_566 no
O1W N1 3.076(3) . no
O1W C2 3.282(4) . no
O1W O3W 2.989(3) . no
O1W S1 3.519(2) 7_566 no
O1W O1 3.070(3) 7_566 no
O1W O2 2.779(3) 6_555 no
O2 O1W 2.779(3) 6_545 no
O2 C4 3.269(3) . no
O2 O5W 2.848(3) 8_464 no
O2W O4 3.001(3) . no
O2W N1 3.110(3) . no
O2W O1W 2.956(3) . no
O2W O3W 2.951(3) . no
O2W O1 2.819(3) 6_555 no
O2W O4W 2.911(3) 4_564 no
O3 N1 3.019(3) 7_566 no
O3 O1W 2.900(3) 7_566 no
O3 O3W 2.820(3) 7_566 no
O3 O4 2.977(2) 7_566 no
O3 C4 3.142(3) . no
O3W O4W 2.790(3) 3_666 no
O3W O3 2.820(3) 7_566 no
O3W O2W 2.951(3) . no
O3W O5W 2.751(3) . no
O3W O4 3.025(3) . no
O3W O1W 2.989(3) . no
O4 O5W 2.973(3) 3_666 no
O4 O3 2.977(2) 7_566 no
O4 O4W 3.086(3) . no
O4 I1 3.2085(18) . no
O4 O3W 3.025(3) . no
O4 O2W 3.001(3) . no
O4 N1 2.678(3) . no
O4W O5W 3.174(3) 2_656 no
O4W O2W 2.911(3) 4_565 no
O4W O3W 2.790(3) 3_666 no
O4W O4 3.086(3) . no
O4W I1 3.578(2) . no
O4W O5W 2.828(3) . no
O5W O3W 2.751(3) . no
O5W O4W 2.828(3) . no
O5W O4 2.973(3) 3_666 no
O5W O4W 3.174(3) 2_656 no
O5W O2 2.848(3) 8_565 no
O5W I1 3.654(2) 3_666 no
O1 H1W 2.4108 7_566 no
O1 H3W 2.0332 6_545 no
O1 H6 2.4486 . no
O1W H1W 2.6995 3_676 no
O1W H2 2.7755 . no
O1W H3W 2.8038 . no
O2 H2W 2.0089 6_545 no
O2 H4 2.7589 . no
O2 H9W 2.0257 8_464 no
O2W H6W 2.8685 . no
O3 H5W 2.7372 7_566 no
O3 H1W 2.7661 7_566 no
O3 H4 2.5589 . no
O4 H10W 2.1991 3_666 no
O4 H8W 2.2466 . no
O4W H4 2.6547 7_566 no
O4W H4W 2.0921 4_565 no
O4W H6W 1.9681 3_666 no
O5W H7W 2.0407 . no
O5W H5W 1.9210 . no
O5W H7W 2.7411 2_656 no
N1 O1W 3.076(3) . no
N1 O2W 3.110(3) . no
N1 O4 2.678(3) . no
N1 O3 3.019(3) 7_566 no
C2 I1 3.727(2) 1_565 no
C2 C5 3.594(4) 7_566 no
C2 C6 3.529(4) 7_566 no
C2 C7 3.522(3) 6_555 no
C2 C5 3.599(3) 6_555 no
C2 C6 3.294(4) 6_555 no
C3 C6 3.571(3) 7_566 no
C3 C7 3.294(3) 6_555 no
C3 C7 3.482(3) 7_566 no
C3 C8 3.455(3) 6_555 no
C4 O2 3.269(3) . no
C4 O3 3.142(3) . no
C4 I1 3.790(3) 6_555 no
C4 C8 3.455(3) 7_566 no
C5 C2 3.594(4) 7_566 no
C5 C2 3.599(3) 6_545 no
C6 C3 3.571(3) 7_566 no
C6 C2 3.529(4) 7_566 no
C6 I1 3.819(2) 7_556 no
C6 C2 3.294(4) 6_545 no
C7 C3 3.294(3) 6_545 no
C7 C3 3.482(3) 7_566 no
C7 C2 3.522(3) 6_545 no
C8 C3 3.455(3) 6_545 no
C8 C4 3.455(3) 7_566 no
C9 C10 3.479(3) 7_566 no
C10 C9 3.479(3) 7_566 no
C8 H3 3.0675 6_545 no
C8 H8W 2.9361 . no
H1W O1W 2.6995 3_676 no
H1W S1 3.0923 7_566 no
H1W O1 2.4108 7_566 no
H1W H1W 2.3101 3_676 no
H2 O1W 2.7755 . no
H2 I1 3.0136 1_565 no
H2W O2 2.0089 6_555 no
H2W H3W 2.5841 . no
H2W S1 3.0452 6_555 no
H3 C8 3.0675 6_555 no
H3W S1 3.0910 6_555 no
H3W O1 2.0332 6_555 no
H3W H2W 2.5841 . no
H4 S1 2.8042 . no
H4 O4W 2.6547 7_566 no
H4 O2 2.7589 . no
H4 H8W 2.4753 7_566 no
H4 H9W 2.5556 8_464 no
H4 O3 2.5589 . no
H4W H7W 2.5512 4_564 no
H4W O4W 2.0921 4_564 no
H5W H10W 2.3629 . no
H5W O5W 1.9210 . no
H5W H9W 2.2520 . no
H6 I1 3.0721 7_556 no
H6 O1 2.4486 . no
H6W H7W 2.2292 3_666 no
H6W H8W 2.2863 3_666 no
H6W O4W 1.9681 3_666 no
H7W O5W 2.0407 . no
H7W H9W 2.5835 . no
H7W H4W 2.5512 4_565 no
H7W H6W 2.2292 3_666 no
H7W O5W 2.7411 2_656 no
H8W O4 2.2466 . no
H8W I1 3.1334 . no
H8W H4 2.4753 7_566 no
H8W C8 2.9361 . no
H8W H6W 2.2863 3_666 no
H9W H5W 2.2520 . no
H9W H7W 2.5835 . no
H9W S1 3.1670 8_565 no
H9W O2 2.0257 8_565 no
H9W H4 2.5556 8_565 no
H10W H5W 2.3629 . no
H10W I1 3.1873 3_666 no
H10W O4 2.1991 3_666 no

loop_
_geom_hbond_atom_site_label_D
_geom_hbond_atom_site_label_H
_geom_hbond_atom_site_label_A
_geom_hbond_site_symmetry_A
_geom_hbond_distance_DH
_geom_hbond_distance_HA
_geom_hbond_distance_DA
_geom_hbond_angle_DHA
_geom_hbond_publ_flag
O1W H1W O1 7_566 0.83 2.41 3.070(3) 138 yes
O1W H2W O2 6_555 0.82 2.01 2.779(3) 157 yes
O2W H3W O1 6_555 0.85 2.03 2.819(3) 153 yes
O2W H4W O4W 4_564 0.85 2.09 2.911(3) 162 yes
O3W H5W O5W . 0.85 1.92 2.751(3) 165 yes
O3W H6W O4W 3_666 0.85 1.97 2.790(3) 162 yes
O4W H7W O5W . 0.85 2.04 2.828(3) 154 yes
O4W H8W O4 . 0.85 2.25 3.086(3) 169 yes
O5W H9W O2 8_565 0.85 2.03 2.848(3) 163 yes
O5W H10W O4 3_666 0.85 2.20 2.973(3) 151 yes
C2 H2 I1 1_565 0.93 3.01 3.727(2) 135 no
C4 H4 O3 . 0.96 2.56 3.142(3) 119 yes
C6 H6 O1 . 0.96 2.45 2.869(3) 106 yes

loop_
_geom_torsion_atom_site_label_1
_geom_torsion_atom_site_label_2
_geom_torsion_atom_site_label_3
_geom_torsion_atom_site_label_4
_geom_torsion_site_symmetry_1
_geom_torsion_site_symmetry_2
_geom_torsion_site_symmetry_4
_geom_torsion
_geom_torsion_publ_flag
O1 S1 O3 Mg1 . . 7_566 38.9(3) no
O2 S1 O3 Mg1 . . 7_566 166.20(19) no
C5 S1 O3 Mg1 . . 7_566 -78.2(2) no
O1 S1 C5 C6 . . . 5.2(2) no
O1 S1 C5 C10 . . . -176.35(19) no
O2 S1 C5 C6 . . . -115.7(2) no
O2 S1 C5 C10 . . . 62.7(2) no
O3 S1 C5 C6 . . . 126.0(2) no
O3 S1 C5 C10 . . . -55.6(2) no
O1W Mg1 N1 C2 . . . -0.1(2) no
O1W Mg1 N1 C9 . . . -171.19(16) no
O2W Mg1 N1 C2 . . . -90.6(2) no
O2W Mg1 N1 C9 . . . 98.25(16) no
O4 Mg1 N1 C2 . . . 177.8(2) no
O4 Mg1 N1 C9 . . . 6.62(15) no
O3 Mg1 N1 C2 7_566 . . 87.2(2) no
O3 Mg1 N1 C9 7_566 . . -83.94(16) no
O1W Mg1 O3 S1 7_566 7_566 . -35.6(2) no
O3W Mg1 O3 S1 7_566 7_566 . -129.4(2) no
O4 Mg1 O3 S1 7_566 7_566 . 135.3(2) no
N1 Mg1 O3 S1 7_566 7_566 . 57.1(2) no
C8 Mg1 O3 S1 7_566 7_566 . 111.1(2) no
O2W Mg1 O4 C8 . . . -99.05(17) no
O3W Mg1 O4 C8 . . . 169.05(16) no
N1 Mg1 O4 C8 . . . -5.76(16) no
O3 Mg1 O4 C8 7_566 . . 83.38(17) no
Mg1 O4 C8 C7 . . . -175.22(19) no
Mg1 O4 C8 C9 . . . 4.2(3) no
Mg1 N1 C2 C3 . . . -170.12(18) no
Mg1 N1 C9 C10 . . . 172.55(18) no
C9 N1 C2 C3 . . . 0.5(4) no
Mg1 N1 C9 C8 . . . -6.5(2) no
C2 N1 C9 C8 . . . -178.7(2) no
C2 N1 C9 C10 . . . 0.3(3) no
N1 C2 C3 C4 . . . -0.8(4) no
C2 C3 C4 C10 . . . 0.1(4) no
C3 C4 C10 C5 . . . -179.6(2) no
C3 C4 C10 C9 . . . 0.7(3) no
C10 C5 C6 C7 . . . 1.4(4) no
S1 C5 C10 C4 . . . 1.6(3) no
S1 C5 C10 C9 . . . -178.67(17) no
C6 C5 C10 C4 . . . -179.9(2) no
C6 C5 C10 C9 . . . -0.2(3) no
S1 C5 C6 C7 . . . 179.88(18) no
C5 C6 C7 I1 . . . 178.59(18) no
C5 C6 C7 C8 . . . -0.7(4) no
I1 C7 C8 C9 . . . 179.61(16) no
C6 C7 C8 O4 . . . 178.4(2) no
C6 C7 C8 C9 . . . -1.1(3) no
I1 C7 C8 O4 . . . -1.0(3) no
O4 C8 C9 N1 . . . 1.9(3) no
C7 C8 C9 N1 . . . -178.7(2) no
C7 C8 C9 C10 . . . 2.3(3) no
O4 C8 C9 C10 . . . -177.2(2) no
N1 C9 C10 C4 . . . -0.9(3) no
C8 C9 C10 C4 . . . 178.1(2) no
C8 C9 C10 C5 . . . -1.6(3) no
N1 C9 C10 C5 . . . 179.4(2) no
